data_4504519
loop_
_publ_author_name
'Jayaraman, Akhila'
'Balasubramaniam, Venkataramanan'
'Valiyaveettil, Suresh'

_publ_section_title
;
 Formation of Interesting Organic Supramolecular Structures in the
 Solid-State Self-Assembly of Triphenol Adducts
;
_journal_issue 1
_journal_name_full 'Crystal Growth &amp; Design'
_journal_page_first 150
_journal_paper_doi 10.1021/cg050251p
_journal_volume 6
_journal_year 2006
_chemical_formula_sum 'C43 H40 N4 O3'
_chemical_formula_weight 660.79
_chemical_name_systematic
; 
 ? 
;
_space_group_IT_number 2
_symmetry_cell_setting triclinic
_symmetry_space_group_name_Hall '-P 1'
_symmetry_space_group_name_H-M 'P -1'
_atom_sites_solution_hydrogens geom
_atom_sites_solution_primary direct
_atom_sites_solution_secondary difmap
_audit_creation_method SHELXL-97
_cell_angle_alpha 107.6330(10)
_cell_angle_beta 102.9330(10)
_cell_angle_gamma 93.574(2)
_cell_formula_units_Z 2
_cell_length_a 11.3532(7)
_cell_length_b 12.3238(7)
_cell_length_c 13.6984(8)
_cell_measurement_reflns_used 2877
_cell_measurement_temperature 223(2)
_cell_measurement_theta_max 20.85
_cell_measurement_theta_min 2.37
_cell_volume 1762.66(18)
_computing_cell_refinement 'Bruker SMART'
_computing_data_collection 'Bruker SMART'
_computing_data_reduction 'Bruker SAINT'
_computing_molecular_graphics 'Bruker SHELXTL'
_computing_publication_material 'Bruker SHELXTL'
_computing_structure_refinement 'SHELXL-97 (Sheldrick, 1997)'
_computing_structure_solution 'SHELXS-97 (Sheldrick, 1990)'
_diffrn_ambient_temperature 223(2)
_diffrn_measured_fraction_theta_full 0.999
_diffrn_measured_fraction_theta_max 0.999
_diffrn_measurement_device_type 'CCD area detector'
_diffrn_measurement_method 'phi and omega scans'
_diffrn_radiation_monochromator graphite
_diffrn_radiation_source 'fine-focus sealed tube'
_diffrn_radiation_type MoK\a
_diffrn_radiation_wavelength 0.71073
_diffrn_reflns_av_R_equivalents 0.0401
_diffrn_reflns_av_sigmaI/netI 0.0493
_diffrn_reflns_limit_h_max 14
_diffrn_reflns_limit_h_min -14
_diffrn_reflns_limit_k_max 16
_diffrn_reflns_limit_k_min -16
_diffrn_reflns_limit_l_max 17
_diffrn_reflns_limit_l_min -17
_diffrn_reflns_number 23198
_diffrn_reflns_theta_full 27.50
_diffrn_reflns_theta_max 27.50
_diffrn_reflns_theta_min 1.61
_exptl_absorpt_coefficient_mu 0.079
_exptl_absorpt_correction_T_max 0.9875
_exptl_absorpt_correction_T_min 0.9616
_exptl_absorpt_correction_type 'Sadabs, (Sheldrick 2001)'
_exptl_crystal_colour COLOURLESS
_exptl_crystal_density_diffrn 1.245
_exptl_crystal_density_meas 0
_exptl_crystal_density_method 'not measured'
_exptl_crystal_description BLOCK
_exptl_crystal_F_000 700
_exptl_crystal_size_max 0.50
_exptl_crystal_size_mid 0.20
_exptl_crystal_size_min 0.16
_refine_diff_density_max 0.439
_refine_diff_density_min -0.182
_refine_diff_density_rms 0.040
_refine_ls_extinction_method none
_refine_ls_goodness_of_fit_ref 1.038
_refine_ls_hydrogen_treatment mixed
_refine_ls_matrix_type full
_refine_ls_number_parameters 463
_refine_ls_number_reflns 8079
_refine_ls_number_restraints 0
_refine_ls_restrained_S_all 1.038
_refine_ls_R_factor_all 0.0915
_refine_ls_R_factor_gt 0.0607
_refine_ls_shift/su_max 0.000
_refine_ls_shift/su_mean 0.000
_refine_ls_structure_factor_coef Fsqd
_refine_ls_weighting_details 'calc w=1/[\s^2^(Fo^2^)+(0.0495P)^2^+0.4824P] where P=(Fo^2^+2Fc^2^)/3'
_refine_ls_weighting_scheme calc
_refine_ls_wR_factor_gt 0.1232
_refine_ls_wR_factor_ref 0.1354
_reflns_number_gt 5661
_reflns_number_total 8079
_reflns_threshold_expression >2sigma(I)
_cod_data_source_file cg050251psi20050603_045709.cif
_cod_data_source_block 4209
_cod_depositor_comments
;
The following automatic conversions were performed:

'_symmetry_cell_setting' value 'Triclinic' changed to 'triclinic'
according to /home/saulius/struct/CIF-dictionaries/cif_core.dic
dictionary named 'cif_core.dic' version 2.4.1 from 2010-06-29.

Automatic conversion script
Id: cif_fix_values 1715 2011-07-08 13:25:40Z adriana 
;
_cod_original_sg_symbol_H-M P-1
_cod_database_code 4504519

loop_
_symmetry_equiv_pos_as_xyz
'x, y, z'
'-x, -y, -z'

loop_
_atom_site_label
_atom_site_type_symbol
_atom_site_fract_x
_atom_site_fract_y
_atom_site_fract_z
_atom_site_U_iso_or_equiv
_atom_site_adp_type
_atom_site_occupancy
_atom_site_symmetry_multiplicity
_atom_site_calc_flag
_atom_site_refinement_flags
O1 O 0.79222(14) 0.61658(12) 0.33398(12) 0.0471(4) Uani 1 1 d .
H1A H 0.778(2) 0.572(2) 0.371(2) 0.075(8) Uiso 1 1 d .
O2 O 1.11493(12) 0.79309(12) 0.31132(10) 0.0407(3) Uani 1 1 d .
H2A H 1.213(3) 0.815(3) 0.344(2) 0.104(10) Uiso 1 1 d .
O3 O 0.41913(13) 0.92069(15) 0.10515(15) 0.0618(5) Uani 1 1 d .
H3A H 0.439(3) 1.020(3) 0.135(3) 0.135(13) Uiso 1 1 d .
N1 N 0.7721(2) 0.50807(17) 0.47837(17) 0.0599(6) Uani 1 1 d .
N2 N 0.57266(16) 0.84308(16) 0.83370(15) 0.0492(5) Uani 1 1 d .
C1 C 0.86194(15) 0.74230(15) 0.21369(14) 0.0292(4) Uani 1 1 d .
H1 H 0.8938 0.7707 0.2917 0.035 Uiso 1 1 calc R
C2 C 0.85265(15) 0.61147(15) 0.17877(14) 0.0293(4) Uani 1 1 d .
C3 C 0.87540(17) 0.54669(16) 0.08482(15) 0.0377(4) Uani 1 1 d .
H3 H 0.9002 0.5846 0.0412 0.045 Uiso 1 1 calc R
C4 C 0.86278(19) 0.42780(17) 0.05298(17) 0.0448(5) Uani 1 1 d .
H4 H 0.8779 0.3857 -0.0117 0.054 Uiso 1 1 calc R
C5 C 0.82786(19) 0.37225(17) 0.11724(17) 0.0447(5) Uani 1 1 d .
H5 H 0.8187 0.2915 0.0961 0.054 Uiso 1 1 calc R
C6 C 0.80627(17) 0.43357(17) 0.21203(16) 0.0381(5) Uani 1 1 d .
H6 H 0.7843 0.3949 0.2562 0.046 Uiso 1 1 calc R
C7 C 0.81703(16) 0.55293(16) 0.24254(15) 0.0322(4) Uani 1 1 d .
C8 C 0.95311(15) 0.79532(14) 0.16856(13) 0.0279(4) Uani 1 1 d .
C9 C 0.91637(17) 0.82181(16) 0.07595(14) 0.0343(4) Uani 1 1 d .
H9 H 0.8327 0.8103 0.0422 0.041 Uiso 1 1 calc R
C10 C 0.99886(17) 0.86460(16) 0.03157(15) 0.0371(4) Uani 1 1 d .
H10 H 0.9715 0.8807 -0.0319 0.045 Uiso 1 1 calc R
C11 C 1.12184(17) 0.88338(15) 0.08136(15) 0.0348(4) Uani 1 1 d .
H11 H 1.1787 0.9119 0.0516 0.042 Uiso 1 1 calc R
C12 C 1.16140(17) 0.86016(15) 0.17509(15) 0.0340(4) Uani 1 1 d .
H12 H 1.2451 0.8740 0.2094 0.041 Uiso 1 1 calc R
C13 C 1.07791(16) 0.81638(15) 0.21897(14) 0.0296(4) Uani 1 1 d .
C14 C 0.73861(16) 0.78446(15) 0.18878(14) 0.0303(4) Uani 1 1 d .
C15 C 0.73264(17) 0.90187(16) 0.23333(16) 0.0369(4) Uani 1 1 d .
H15 H 0.8014 0.9500 0.2828 0.044 Uiso 1 1 calc R
C16 C 0.62734(18) 0.94780(17) 0.20568(17) 0.0417(5) Uani 1 1 d .
H16 H 0.6256 1.0271 0.2350 0.050 Uiso 1 1 calc R
C17 C 0.52469(17) 0.87788(18) 0.13530(17) 0.0400(5) Uani 1 1 d .
C18 C 0.52677(18) 0.76084(18) 0.09430(17) 0.0428(5) Uani 1 1 d .
H18 H 0.4560 0.7122 0.0487 0.051 Uiso 1 1 calc R
C19 C 0.63408(17) 0.71523(17) 0.12084(15) 0.0373(4) Uani 1 1 d .
H19 H 0.6352 0.6358 0.0919 0.045 Uiso 1 1 calc R
C20 C 0.75923(19) 0.46140(18) 0.77510(16) 0.0437(5) Uani 1 1 d .
H20A H 0.8318 0.5073 0.8289 0.052 Uiso 1 1 calc R
H20B H 0.7626 0.3807 0.7703 0.052 Uiso 1 1 calc R
C21 C 0.6466(2) 0.49808(18) 0.81148(17) 0.0444(5) Uani 1 1 d .
H21A H 0.5752 0.4443 0.7632 0.053 Uiso 1 1 calc R
H21B H 0.6542 0.4910 0.8819 0.053 Uiso 1 1 calc R
C22 C 0.4851(2) 0.7580(2) 0.8200(2) 0.0607(7) Uani 1 1 d .
H22 H 0.4049 0.7746 0.8160 0.073 Uiso 1 1 calc R
C23 C 0.5068(2) 0.6477(2) 0.81148(19) 0.0526(6) Uani 1 1 d .
H23 H 0.4418 0.5911 0.8018 0.063 Uiso 1 1 calc R
C24 C 0.62289(18) 0.61884(17) 0.81701(14) 0.0371(4) Uani 1 1 d .
C25 C 0.71282(18) 0.70596(17) 0.82964(16) 0.0421(5) Uani 1 1 d .
H25 H 0.7935 0.6911 0.8325 0.051 Uiso 1 1 calc R
C26 C 0.68435(19) 0.81484(18) 0.83800(17) 0.0458(5) Uani 1 1 d .
H26 H 0.7478 0.8727 0.8473 0.055 Uiso 1 1 calc R
C27 C 0.6715(2) 0.4591(2) 0.49087(18) 0.0531(6) Uani 1 1 d .
H27 H 0.6021 0.4355 0.4332 0.064 Uiso 1 1 calc R
C28 C 0.66326(19) 0.44106(18) 0.58345(16) 0.0433(5) Uani 1 1 d .
H28 H 0.5895 0.4064 0.5881 0.052 Uiso 1 1 calc R
C29 C 0.76382(17) 0.47406(16) 0.66985(15) 0.0357(4) Uani 1 1 d .
C30 C 0.8693(2) 0.52176(19) 0.65594(19) 0.0505(5) Uani 1 1 d .
H30 H 0.9410 0.5433 0.7113 0.061 Uiso 1 1 calc R
C31 C 0.8695(2) 0.5378(2) 0.5613(2) 0.0620(7) Uani 1 1 d .
H31 H 0.9424 0.5716 0.5544 0.074 Uiso 1 1 calc R
N3 N 2.17280(15) 0.79821(15) 0.69461(16) 0.0487(5) Uani 1 1 d .
N4 N 1.36246(14) 0.84715(14) 0.40481(13) 0.0377(4) Uani 1 1 d .
C32 C 1.72448(18) 0.8142(2) 0.56463(19) 0.0512(6) Uani 1 1 d .
H32A H 1.7358 0.7334 0.5366 0.061 Uiso 1 1 calc R
H32B H 1.7284 0.8312 0.6400 0.061 Uiso 1 1 calc R
C33 C 1.82880(17) 0.88873(19) 0.55420(18) 0.0468(5) Uani 1 1 d .
H33A H 1.8223 0.8770 0.4791 0.056 Uiso 1 1 calc R
H33B H 1.8234 0.9698 0.5887 0.056 Uiso 1 1 calc R
C34 C 2.13408(19) 0.77831(18) 0.5915(2) 0.0497(6) Uani 1 1 d .
H34 H 2.1832 0.7417 0.5483 0.060 Uiso 1 1 calc R
C35 C 2.02642(19) 0.80767(18) 0.54304(17) 0.0455(5) Uani 1 1 d .
H35 H 2.0046 0.7919 0.4693 0.055 Uiso 1 1 calc R
C36 C 1.95048(16) 0.86064(16) 0.60387(16) 0.0364(4) Uani 1 1 d .
C37 C 1.99115(18) 0.88301(17) 0.71177(16) 0.0405(5) Uani 1 1 d .
H37 H 1.9443 0.9200 0.7572 0.049 Uiso 1 1 calc R
C38 C 2.10041(19) 0.85096(19) 0.75265(18) 0.0469(5) Uani 1 1 d .
H38 H 2.1257 0.8673 0.8264 0.056 Uiso 1 1 calc R
C39 C 1.44461(17) 0.80747(17) 0.35200(16) 0.0385(5) Uani 1 1 d .
H39 H 1.4210 0.7853 0.2777 0.046 Uiso 1 1 calc R
C40 C 1.56202(17) 0.79685(17) 0.39954(16) 0.0388(5) Uani 1 1 d .
H40 H 1.6160 0.7681 0.3582 0.047 Uiso 1 1 calc R
C41 C 1.59929(16) 0.82897(17) 0.50874(16) 0.0375(4) Uani 1 1 d .
C42 C 1.51567(17) 0.87332(18) 0.56441(16) 0.0401(5) Uani 1 1 d .
H42 H 1.5376 0.8983 0.6389 0.048 Uiso 1 1 calc R
C43 C 1.40000(17) 0.88070(17) 0.51004(16) 0.0403(5) Uani 1 1 d .
H43 H 1.3447 0.9111 0.5495 0.048 Uiso 1 1 calc R

loop_
_atom_site_aniso_label
_atom_site_aniso_U_11
_atom_site_aniso_U_22
_atom_site_aniso_U_33
_atom_site_aniso_U_23
_atom_site_aniso_U_13
_atom_site_aniso_U_12
O1 0.0690(10) 0.0402(8) 0.0482(9) 0.0231(7) 0.0332(8) 0.0143(7)
O2 0.0315(7) 0.0530(9) 0.0414(8) 0.0235(7) 0.0053(6) 0.0076(6)
O3 0.0309(8) 0.0576(11) 0.0982(13) 0.0299(10) 0.0100(8) 0.0161(7)
N1 0.0978(17) 0.0442(11) 0.0609(13) 0.0273(10) 0.0487(13) 0.0240(11)
N2 0.0446(11) 0.0471(11) 0.0586(12) 0.0219(9) 0.0096(9) 0.0163(9)
C1 0.0308(9) 0.0303(9) 0.0278(9) 0.0114(7) 0.0070(7) 0.0058(7)
C2 0.0244(9) 0.0313(10) 0.0343(10) 0.0139(8) 0.0062(7) 0.0068(7)
C3 0.0436(11) 0.0368(11) 0.0372(11) 0.0144(9) 0.0148(9) 0.0090(9)
C4 0.0565(13) 0.0363(11) 0.0429(12) 0.0089(9) 0.0192(10) 0.0125(10)
C5 0.0477(12) 0.0287(10) 0.0593(14) 0.0150(10) 0.0155(10) 0.0080(9)
C6 0.0351(10) 0.0375(11) 0.0518(12) 0.0245(9) 0.0161(9) 0.0089(8)
C7 0.0299(9) 0.0349(10) 0.0368(10) 0.0154(8) 0.0119(8) 0.0093(8)
C8 0.0301(9) 0.0239(9) 0.0304(9) 0.0091(7) 0.0082(7) 0.0054(7)
C9 0.0306(10) 0.0378(11) 0.0344(10) 0.0149(8) 0.0039(8) 0.0038(8)
C10 0.0408(11) 0.0404(11) 0.0350(10) 0.0195(9) 0.0095(9) 0.0054(9)
C11 0.0384(11) 0.0290(10) 0.0407(11) 0.0126(8) 0.0157(9) 0.0049(8)
C12 0.0284(9) 0.0309(10) 0.0412(11) 0.0111(8) 0.0067(8) 0.0057(8)
C13 0.0315(9) 0.0263(9) 0.0311(9) 0.0098(7) 0.0066(8) 0.0077(7)
C14 0.0296(9) 0.0331(10) 0.0335(10) 0.0154(8) 0.0115(8) 0.0072(8)
C15 0.0326(10) 0.0348(10) 0.0451(11) 0.0143(9) 0.0112(9) 0.0055(8)
C16 0.0380(11) 0.0349(11) 0.0568(13) 0.0166(10) 0.0172(10) 0.0109(9)
C17 0.0283(10) 0.0449(12) 0.0563(13) 0.0244(10) 0.0169(9) 0.0126(9)
C18 0.0304(10) 0.0434(12) 0.0504(12) 0.0138(10) 0.0053(9) 0.0009(9)
C19 0.0340(10) 0.0346(10) 0.0451(11) 0.0139(9) 0.0115(9) 0.0076(8)
C20 0.0510(13) 0.0408(12) 0.0404(11) 0.0164(9) 0.0074(10) 0.0133(9)
C21 0.0578(13) 0.0418(12) 0.0390(11) 0.0165(9) 0.0176(10) 0.0106(10)
C22 0.0399(13) 0.0654(17) 0.0871(19) 0.0360(14) 0.0175(12) 0.0198(12)
C23 0.0398(12) 0.0528(14) 0.0715(16) 0.0274(12) 0.0167(11) 0.0061(10)
C24 0.0422(11) 0.0420(11) 0.0272(10) 0.0107(8) 0.0089(8) 0.0095(9)
C25 0.0326(10) 0.0413(12) 0.0449(12) 0.0058(9) 0.0049(9) 0.0087(9)
C26 0.0412(12) 0.0387(12) 0.0507(13) 0.0093(10) 0.0054(10) 0.0052(9)
C27 0.0704(16) 0.0496(14) 0.0440(13) 0.0211(11) 0.0149(11) 0.0130(12)
C28 0.0455(12) 0.0453(12) 0.0430(12) 0.0198(10) 0.0123(10) 0.0038(9)
C29 0.0398(11) 0.0293(10) 0.0416(11) 0.0128(8) 0.0136(9) 0.0130(8)
C30 0.0412(12) 0.0497(13) 0.0643(15) 0.0185(11) 0.0191(11) 0.0124(10)
C31 0.0648(17) 0.0474(14) 0.091(2) 0.0260(14) 0.0483(16) 0.0128(12)
N3 0.0347(9) 0.0401(10) 0.0731(14) 0.0259(10) 0.0064(9) 0.0063(8)
N4 0.0294(8) 0.0407(9) 0.0415(9) 0.0145(8) 0.0049(7) 0.0037(7)
C32 0.0324(11) 0.0685(16) 0.0621(14) 0.0356(12) 0.0093(10) 0.0125(10)
C33 0.0332(11) 0.0471(13) 0.0575(14) 0.0211(11) 0.0007(10) 0.0047(9)
C34 0.0397(12) 0.0398(12) 0.0709(16) 0.0139(11) 0.0223(11) 0.0065(9)
C35 0.0413(12) 0.0480(13) 0.0440(12) 0.0119(10) 0.0104(10) 0.0007(10)
C36 0.0287(10) 0.0328(10) 0.0459(11) 0.0159(9) 0.0032(8) -0.0014(8)
C37 0.0371(11) 0.0383(11) 0.0455(12) 0.0137(9) 0.0092(9) 0.0069(9)
C38 0.0424(12) 0.0490(13) 0.0492(13) 0.0245(11) 0.0005(10) 0.0030(10)
C39 0.0372(11) 0.0404(11) 0.0368(11) 0.0135(9) 0.0067(9) 0.0021(9)
C40 0.0341(10) 0.0401(11) 0.0456(12) 0.0147(9) 0.0152(9) 0.0072(8)
C41 0.0288(10) 0.0401(11) 0.0469(12) 0.0203(9) 0.0076(9) 0.0049(8)
C42 0.0349(11) 0.0497(12) 0.0343(10) 0.0146(9) 0.0055(8) 0.0031(9)
C43 0.0332(10) 0.0436(12) 0.0437(12) 0.0112(9) 0.0124(9) 0.0073(9)

loop_
_atom_type_symbol
_atom_type_description
_atom_type_scat_dispersion_real
_atom_type_scat_dispersion_imag
_atom_type_scat_source
C C 0.0033 0.0016 'International Tables Vol C Tables 4.2.6.8 and 6.1.1.4'
H H 0.0000 0.0000 'International Tables Vol C Tables 4.2.6.8 and 6.1.1.4'
N N 0.0061 0.0033 'International Tables Vol C Tables 4.2.6.8 and 6.1.1.4'
O O 0.0106 0.0060 'International Tables Vol C Tables 4.2.6.8 and 6.1.1.4'

loop_
_geom_angle_atom_site_label_1
_geom_angle_atom_site_label_2
_geom_angle_atom_site_label_3
_geom_angle
C27 N1 C31 116.3(2)
C26 N2 C22 116.00(19)
C8 C1 C2 111.93(14)
C8 C1 C14 110.75(14)
C2 C1 C14 113.09(14)
C3 C2 C7 117.71(17)
C3 C2 C1 123.00(16)
C7 C2 C1 119.27(16)
C2 C3 C4 122.11(18)
C5 C4 C3 119.04(19)
C4 C5 C6 120.64(19)
C5 C6 C7 119.94(18)
O1 C7 C6 121.78(17)
O1 C7 C2 117.70(16)
C6 C7 C2 120.52(17)
C9 C8 C13 117.84(16)
C9 C8 C1 121.67(15)
C13 C8 C1 120.47(15)
C10 C9 C8 122.13(17)
C11 C10 C9 119.37(17)
C10 C11 C12 119.99(17)
C11 C12 C13 120.33(17)
O2 C13 C12 121.28(16)
O2 C13 C8 118.42(16)
C12 C13 C8 120.30(16)
C19 C14 C15 117.91(17)
C19 C14 C1 123.96(16)
C15 C14 C1 118.05(16)
C16 C15 C14 121.05(18)
C17 C16 C15 120.22(19)
O3 C17 C16 121.80(19)
O3 C17 C18 118.53(18)
C16 C17 C18 119.67(18)
C17 C18 C19 119.84(18)
C14 C19 C18 121.20(18)
C29 C20 C21 114.44(16)
C24 C21 C20 115.75(17)
N2 C22 C23 123.2(2)
C22 C23 C24 120.7(2)
C25 C24 C23 116.19(19)
C25 C24 C21 123.53(18)
C23 C24 C21 120.27(19)
C26 C25 C24 119.91(19)
N2 C26 C25 124.0(2)
N1 C27 C28 123.6(2)
C27 C28 C29 119.8(2)
C30 C29 C28 116.56(19)
C30 C29 C20 120.99(19)
C28 C29 C20 122.44(18)
C31 C30 C29 119.9(2)
N1 C31 C30 123.7(2)
C34 N3 C38 115.57(18)
C43 N4 C39 116.30(16)
C41 C32 C33 114.93(18)
C36 C33 C32 111.27(17)
N3 C34 C35 124.4(2)
C34 C35 C36 119.6(2)
C37 C36 C35 116.23(18)
C37 C36 C33 122.08(19)
C35 C36 C33 121.67(19)
C38 C37 C36 119.8(2)
N3 C38 C37 124.3(2)
N4 C39 C40 124.15(18)
C39 C40 C41 119.20(18)
C40 C41 C42 117.07(17)
C40 C41 C32 121.46(18)
C42 C41 C32 121.47(19)
C43 C42 C41 119.69(18)
N4 C43 C42 123.56(18)

loop_
_geom_bond_atom_site_label_1
_geom_bond_atom_site_label_2
_geom_bond_distance
O1 C7 1.361(2)
O2 C13 1.362(2)
O3 C17 1.369(2)
N1 C27 1.327(3)
N1 C31 1.336(3)
N2 C26 1.329(3)
N2 C22 1.338(3)
C1 C8 1.526(2)
C1 C2 1.526(2)
C1 C14 1.527(2)
C2 C3 1.383(2)
C2 C7 1.397(2)
C3 C4 1.384(3)
C4 C5 1.374(3)
C5 C6 1.374(3)
C6 C7 1.391(3)
C8 C9 1.386(2)
C8 C13 1.400(2)
C9 C10 1.383(3)
C10 C11 1.380(3)
C11 C12 1.383(3)
C12 C13 1.392(3)
C14 C19 1.379(3)
C14 C15 1.402(3)
C15 C16 1.380(3)
C16 C17 1.378(3)
C17 C18 1.384(3)
C18 C19 1.394(3)
C20 C29 1.508(3)
C20 C21 1.519(3)
C21 C24 1.511(3)
C22 C23 1.372(3)
C23 C24 1.378(3)
C24 C25 1.377(3)
C25 C26 1.377(3)
C27 C28 1.374(3)
C28 C29 1.384(3)
C29 C30 1.377(3)
C30 C31 1.369(3)
N3 C34 1.322(3)
N3 C38 1.333(3)
N4 C43 1.331(2)
N4 C39 1.333(2)
C32 C41 1.506(3)
C32 C33 1.512(3)
C33 C36 1.508(3)
C34 C35 1.379(3)
C35 C36 1.388(3)
C36 C37 1.380(3)
C37 C38 1.376(3)
C39 C40 1.379(3)
C40 C41 1.382(3)
C41 C42 1.385(3)
C42 C43 1.380(3)

loop_
_geom_hbond_atom_site_label_D
_geom_hbond_atom_site_label_H
_geom_hbond_atom_site_label_A
_geom_hbond_distance_DH
_geom_hbond_distance_HA
_geom_hbond_distance_DA
_geom_hbond_angle_DHA
_geom_hbond_site_symmetry_A
O3 H3A N2 1.16(4) 1.63(4) 2.764(2) 164(3) 2_676
O2 H2A N4 1.09(3) 1.67(3) 2.760(2) 175(2) .
O1 H1A N1 0.88(3) 1.88(3) 2.742(2) 166(2) .

loop_
_cod_related_entry_id
_cod_related_entry_database
_cod_related_entry_code
1 ChemSpider 30661461
